data_4063309
loop_
_publ_author_name
'Sangit Kumar'
'Harkesh B. Singh'
'Gotthelf Wolmersh\"auser'

_publ_section_title
;
 Protection against Peroxynitrite-Mediated Nitration Reaction by
 Intramolecularly Coordinated Diorganoselenides
;
_journal_issue 2
_journal_name_full Organometallics
_journal_page_first 382
_journal_page_last 393
_journal_paper_doi 10.1021/om050353c
_journal_volume 25
_journal_year 2006
_chemical_formula_sum 'C24 H29 Fe N O S'
_chemical_formula_weight 435.39
_chemical_name_systematic
; 
 ? 
;
_space_group_IT_number 2
_symmetry_cell_setting triclinic
_symmetry_space_group_name_Hall '-P 1'
_symmetry_space_group_name_H-M 'P -1'
_atom_sites_solution_hydrogens geom
_atom_sites_solution_primary direct
_atom_sites_solution_secondary difmap
_audit_creation_method SHELXL-97
_cell_angle_alpha 83.639(14)
_cell_angle_beta 81.266(13)
_cell_angle_gamma 79.564(12)
_cell_formula_units_Z 2
_cell_length_a 7.4118(8)
_cell_length_b 10.4149(12)
_cell_length_c 14.6040(17)
_cell_measurement_reflns_used 7114
_cell_measurement_temperature 293(2)
_cell_measurement_theta_max 28
_cell_measurement_theta_min 2
_cell_volume 1091.8(2)
_computing_cell_refinement 'Stoe IPDS V2.63'
_computing_data_collection 'Stoe IPDS V2.63'
_computing_data_reduction 'Stoe IPDS V2.63'
_computing_molecular_graphics 'Siemens SHELXTL'
_computing_publication_material 'Siemens SHELXTL'
_computing_structure_refinement 'SHELXL-97 (Sheldrick, 1997)'
_computing_structure_solution 'SIR97 (Giacovazzo et al., 1997)'
_diffrn_ambient_temperature 293(2)
_diffrn_measured_fraction_theta_full 0.925
_diffrn_measured_fraction_theta_max 0.925
_diffrn_measurement_device 'Stoe IPDS'
_diffrn_measurement_method \F-Oscillation
_diffrn_radiation_monochromator graphite
_diffrn_radiation_source 'fine-focus sealed tube'
_diffrn_radiation_type MoK\a
_diffrn_radiation_wavelength 0.71073
_diffrn_reflns_av_R_equivalents 0.0698
_diffrn_reflns_av_sigmaI/netI 0.0472
_diffrn_reflns_limit_h_max 8
_diffrn_reflns_limit_h_min -8
_diffrn_reflns_limit_k_max 13
_diffrn_reflns_limit_k_min -13
_diffrn_reflns_limit_l_max 18
_diffrn_reflns_limit_l_min -18
_diffrn_reflns_number 16825
_diffrn_reflns_theta_full 26.73
_diffrn_reflns_theta_max 26.73
_diffrn_reflns_theta_min 2.83
_exptl_absorpt_coefficient_mu 0.800
_exptl_absorpt_correction_T_max 0.88242
_exptl_absorpt_correction_T_min 0.60166
_exptl_absorpt_correction_type analytical
_exptl_crystal_colour orange
_exptl_crystal_density_diffrn 1.324
_exptl_crystal_density_method 'not measured'
_exptl_crystal_description 'transparent plate'
_exptl_crystal_F_000 460
_exptl_crystal_size_max 0.68
_exptl_crystal_size_mid 0.68
_exptl_crystal_size_min 0.16
_refine_diff_density_max 0.430
_refine_diff_density_min -0.687
_refine_diff_density_rms 0.065
_refine_ls_extinction_method none
_refine_ls_goodness_of_fit_ref 1.052
_refine_ls_hydrogen_treatment mixed
_refine_ls_matrix_type full
_refine_ls_number_parameters 258
_refine_ls_number_reflns 4298
_refine_ls_number_restraints 0
_refine_ls_restrained_S_all 1.052
_refine_ls_R_factor_all 0.0655
_refine_ls_R_factor_gt 0.0509
_refine_ls_shift/su_max 0.003
_refine_ls_shift/su_mean 0.000
_refine_ls_structure_factor_coef Fsqd
_refine_ls_weighting_details 'w=1/[\s^2^(Fo^2^)+(0.0784P)^2^+0.4049P] where P=(Fo^2^+2Fc^2^)/3'
_refine_ls_weighting_scheme calc
_refine_ls_wR_factor_gt 0.1327
_refine_ls_wR_factor_ref 0.1421
_reflns_number_gt 3357
_reflns_number_total 4298
_reflns_threshold_expression >2sigma(I)
_cod_depositor_comments
;
The following automatic conversions were performed:
'_symmetry_cell_setting' value 'Triclinic' changed to 'triclinic'
according to '/home/saulius/struct/CIF-dictionaries/cif_core.dic'
dictionary named 'cif_core.dic' version 2.4.1 from 2010-06-29.

Automatic conversion script
Id: cif_fix_enum 1527 2010-12-29 10:47:43Z saulius 

The following automatic conversions were performed:

'_refine_ls_weighting_scheme' value 'calc
w=1/[\s^2^(Fo^2^)+(0.0784P)^2^+0.4049P] where P=(Fo^2^+2Fc^2^)/3' was
changed to 'calc'. New tag '_refine_ls_weighting_details' was
created. The value of the new tag was set to
'w=1/[\s^2^(Fo^2^)+(0.0784P)^2^+0.4049P] where P=(Fo^2^+2Fc^2^)/3'.

Automatic conversion script
Id: cif_fix_values 3143 2015-03-26 13:38:13Z robertas 
;
_cod_original_sg_symbol_H-M P-1
_cod_database_code 4063309

loop_
_symmetry_equiv_pos_as_xyz
'x, y, z'
'-x, -y, -z'

loop_
_atom_site_label
_atom_site_type_symbol
_atom_site_fract_x
_atom_site_fract_y
_atom_site_fract_z
_atom_site_U_iso_or_equiv
_atom_site_adp_type
_atom_site_occupancy
_atom_site_calc_flag
_atom_site_refinement_flags
Fe1 Fe 0.43804(6) 0.39683(4) 0.81735(3) 0.04365(16) Uani 1 d .
S1 S 0.38494(12) 0.56181(9) 0.61335(5) 0.0532(2) Uani 1 d .
O1 O 0.4541(4) 0.7257(2) 0.8147(2) 0.0679(7) Uani 1 d .
N1 N 0.1492(4) 0.8024(2) 0.81145(17) 0.0428(6) Uani 1 d .
C1 C 0.6824(7) 0.4348(5) 0.8408(6) 0.121(3) Uani 1 d .
H1 H 0.7070 0.5183 0.8448 0.146 Uiso 1 calc R
C2 C 0.6129(7) 0.3462(5) 0.9149(3) 0.0825(13) Uani 1 d .
H2 H 0.5834 0.3607 0.9775 0.099 Uiso 1 calc R
C3 C 0.5991(7) 0.2374(4) 0.8752(4) 0.0863(14) Uani 1 d .
H3 H 0.5584 0.1637 0.9076 0.104 Uiso 1 calc R
C4 C 0.6515(8) 0.2497(6) 0.7831(4) 0.0950(16) Uani 1 d .
H4 H 0.6505 0.1872 0.7425 0.114 Uiso 1 calc R
C5 C 0.7051(7) 0.3650(7) 0.7589(4) 0.1006(18) Uani 1 d .
H5 H 0.7500 0.3956 0.6991 0.121 Uiso 1 calc R
C6 C 0.2607(4) 0.5700(2) 0.80610(18) 0.0363(6) Uani 1 d .
C7 C 0.2869(4) 0.5031(3) 0.72268(19) 0.0397(6) Uani 1 d .
C8 C 0.2284(5) 0.3795(3) 0.7468(2) 0.0480(7) Uani 1 d .
H8 H 0.2288 0.3168 0.7060 0.058 Uiso 1 calc R
C9 C 0.1700(5) 0.3690(3) 0.8432(2) 0.0516(7) Uani 1 d .
H9 H 0.1268 0.2971 0.8771 0.062 Uiso 1 calc R
C10 C 0.1875(4) 0.4844(3) 0.8801(2) 0.0450(7) Uani 1 d .
H10 H 0.1567 0.5020 0.9421 0.054 Uiso 1 calc R
C11 C 0.2980(4) 0.7058(3) 0.8110(2) 0.0431(6) Uani 1 d .
C12 C -0.0396(4) 0.7797(3) 0.8080(2) 0.0445(7) Uani 1 d .
H12 H -0.0291 0.6890 0.7930 0.053 Uiso 1 calc R
C13 C -0.1308(5) 0.8672(4) 0.7313(3) 0.0635(9) Uani 1 d .
H13A H -0.1601 0.9559 0.7480 0.095 Uiso 1 calc R
H13B H -0.2423 0.8375 0.7233 0.095 Uiso 1 calc R
H13C H -0.0474 0.8632 0.6741 0.095 Uiso 1 calc R
C14 C -0.1610(6) 0.7922(5) 0.9003(3) 0.0738(11) Uani 1 d .
H14A H -0.1042 0.7331 0.9470 0.111 Uiso 1 calc R
H14B H -0.2798 0.7710 0.8956 0.111 Uiso 1 calc R
H14C H -0.1763 0.8805 0.9170 0.111 Uiso 1 calc R
C15 C 0.1751(5) 0.9386(3) 0.8187(3) 0.0569(8) Uani 1 d .
H15 H 0.0519 0.9926 0.8217 0.068 Uiso 1 calc R
C16 C 0.2500(7) 0.9550(4) 0.9069(3) 0.0833(14) Uani 1 d .
H16A H 0.1742 0.9204 0.9598 0.125 Uiso 1 calc R
H16B H 0.2486 1.0464 0.9118 0.125 Uiso 1 calc R
H16C H 0.3747 0.9087 0.9050 0.125 Uiso 1 calc R
C17 C 0.2897(7) 0.9906(4) 0.7318(3) 0.0808(13) Uani 1 d .
H17A H 0.4129 0.9412 0.7265 0.121 Uiso 1 calc R
H17B H 0.2948 1.0812 0.7360 0.121 Uiso 1 calc R
H17C H 0.2338 0.9823 0.6781 0.121 Uiso 1 calc R
C18 C 0.1879(5) 0.6483(3) 0.56375(19) 0.0464(7) Uani 1 d .
C19 C 0.2089(5) 0.7592(3) 0.5026(2) 0.0512(7) Uani 1 d .
C20 C 0.0544(6) 0.8230(4) 0.4630(2) 0.0642(10) Uani 1 d .
H20 H 0.0654 0.8962 0.4212 0.077 Uiso 1 calc R
C21 C -0.1129(6) 0.7823(4) 0.4832(3) 0.0709(11) Uani 1 d .
H21 H -0.2143 0.8285 0.4565 0.085 Uiso 1 calc R
C22 C -0.1309(6) 0.6728(4) 0.5430(3) 0.0738(11) Uani 1 d .
H22 H -0.2441 0.6434 0.5564 0.089 Uiso 1 calc R
C23 C 0.0193(5) 0.6068(4) 0.5830(2) 0.0622(9) Uani 1 d .
H23 H 0.0069 0.5328 0.6237 0.075 Uiso 1 calc R
C24 C 0.3881(6) 0.8080(4) 0.4792(3) 0.0724(11) Uani 1 d .
H24A H 0.4773 0.7446 0.4461 0.109 Uiso 1 calc R
H24B H 0.4318 0.8216 0.5353 0.109 Uiso 1 calc R
H24C H 0.3710 0.8892 0.4409 0.109 Uiso 1 calc R

loop_
_atom_site_aniso_label
_atom_site_aniso_U_11
_atom_site_aniso_U_22
_atom_site_aniso_U_33
_atom_site_aniso_U_23
_atom_site_aniso_U_13
_atom_site_aniso_U_12
Fe1 0.0418(3) 0.0370(2) 0.0487(3) 0.00399(16) -0.01023(17) 0.00125(16)
S1 0.0438(5) 0.0655(5) 0.0439(4) 0.0100(3) -0.0040(3) -0.0028(4)
O1 0.0424(17) 0.0434(12) 0.121(2) -0.0038(12) -0.0231(13) -0.0085(10)
N1 0.0430(16) 0.0320(11) 0.0532(13) -0.0023(9) -0.0111(10) -0.0024(9)
C1 0.051(3) 0.052(2) 0.274(9) -0.003(4) -0.076(4) -0.002(2)
C2 0.067(3) 0.099(4) 0.081(3) -0.012(2) -0.036(2) 0.011(2)
C3 0.086(3) 0.058(2) 0.112(4) 0.018(2) -0.048(3) 0.009(2)
C4 0.081(4) 0.086(3) 0.109(4) -0.025(3) -0.031(3) 0.037(3)
C5 0.046(3) 0.127(5) 0.109(4) 0.032(4) -0.004(2) 0.008(3)
C6 0.0326(16) 0.0315(12) 0.0431(14) 0.0019(10) -0.0067(10) -0.0027(10)
C7 0.0405(17) 0.0348(13) 0.0426(14) 0.0012(10) -0.0088(11) -0.0034(11)
C8 0.051(2) 0.0349(14) 0.0591(18) -0.0007(12) -0.0171(14) -0.0043(12)
C9 0.054(2) 0.0392(15) 0.0594(18) 0.0120(13) -0.0107(14) -0.0102(13)
C10 0.0418(18) 0.0435(15) 0.0457(15) 0.0062(12) -0.0023(12) -0.0056(12)
C11 0.0390(19) 0.0376(14) 0.0526(16) 0.0007(11) -0.0115(12) -0.0044(11)
C12 0.0369(18) 0.0414(15) 0.0531(16) -0.0033(12) -0.0084(12) 0.0005(11)
C13 0.053(2) 0.061(2) 0.073(2) -0.0032(17) -0.0236(17) 0.0101(16)
C14 0.060(3) 0.093(3) 0.063(2) -0.010(2) 0.0065(17) -0.011(2)
C15 0.063(2) 0.0317(14) 0.077(2) -0.0027(14) -0.0207(17) -0.0039(13)
C16 0.109(4) 0.051(2) 0.098(3) -0.023(2) -0.040(3) -0.006(2)
C17 0.096(4) 0.047(2) 0.099(3) 0.0190(19) -0.018(2) -0.022(2)
C18 0.051(2) 0.0492(16) 0.0389(14) 0.0014(12) -0.0090(12) -0.0084(13)
C19 0.050(2) 0.0565(18) 0.0438(15) 0.0056(13) -0.0033(12) -0.0078(14)
C20 0.062(3) 0.069(2) 0.0547(19) 0.0193(16) -0.0127(16) -0.0055(17)
C21 0.063(3) 0.081(3) 0.069(2) 0.0172(19) -0.0298(18) -0.009(2)
C22 0.059(3) 0.085(3) 0.084(3) 0.018(2) -0.030(2) -0.026(2)
C23 0.060(3) 0.066(2) 0.065(2) 0.0186(16) -0.0227(17) -0.0221(17)
C24 0.062(3) 0.077(3) 0.072(2) 0.0235(19) -0.0033(18) -0.0180(19)

loop_
_atom_type_symbol
_atom_type_description
_atom_type_scat_dispersion_real
_atom_type_scat_dispersion_imag
_atom_type_scat_source
C C 0.0033 0.0016 'International Tables Vol C Tables 4.2.6.8 and 6.1.1.4'
H H 0.0000 0.0000 'International Tables Vol C Tables 4.2.6.8 and 6.1.1.4'
N N 0.0061 0.0033 'International Tables Vol C Tables 4.2.6.8 and 6.1.1.4'
O O 0.0106 0.0060 'International Tables Vol C Tables 4.2.6.8 and 6.1.1.4'
S S 0.1246 0.1234 'International Tables Vol C Tables 4.2.6.8 and 6.1.1.4'
Fe Fe 0.3463 0.8444 'International Tables Vol C Tables 4.2.6.8 and 6.1.1.4'

loop_
_geom_angle_atom_site_label_1
_geom_angle_atom_site_label_2
_geom_angle_atom_site_label_3
_geom_angle
C1 Fe1 C5 41.9(3)
C1 Fe1 C7 123.5(2)
C5 Fe1 C7 108.12(17)
C1 Fe1 C2 41.7(2)
C5 Fe1 C2 68.3(2)
C7 Fe1 C2 161.74(18)
C1 Fe1 C6 108.21(15)
C5 Fe1 C6 125.4(2)
C7 Fe1 C6 41.60(11)
C2 Fe1 C6 124.77(16)
C1 Fe1 C8 159.5(3)
C5 Fe1 C8 121.8(2)
C7 Fe1 C8 41.11(12)
C2 Fe1 C8 156.33(19)
C6 Fe1 C8 69.33(11)
C1 Fe1 C9 159.2(3)
C5 Fe1 C9 156.5(2)
C7 Fe1 C9 68.76(12)
C2 Fe1 C9 121.93(19)
C6 Fe1 C9 68.76(12)
C8 Fe1 C9 40.50(13)
C1 Fe1 C10 124.0(2)
C5 Fe1 C10 162.3(2)
C7 Fe1 C10 69.09(12)
C2 Fe1 C10 108.55(17)
C6 Fe1 C10 41.00(11)
C8 Fe1 C10 68.38(13)
C9 Fe1 C10 40.33(13)
C1 Fe1 C3 67.0(2)
C5 Fe1 C3 64.8(2)
C7 Fe1 C3 157.29(17)
C2 Fe1 C3 38.83(19)
C6 Fe1 C3 160.28(18)
C8 Fe1 C3 122.15(17)
C9 Fe1 C3 108.53(18)
C10 Fe1 C3 124.38(19)
C1 Fe1 C4 67.5(2)
C5 Fe1 C4 38.2(2)
C7 Fe1 C4 122.71(18)
C2 Fe1 C4 66.3(2)
C6 Fe1 C4 159.6(2)
C8 Fe1 C4 107.28(19)
C9 Fe1 C4 122.5(2)
C10 Fe1 C4 158.1(2)
C3 Fe1 C4 38.4(2)
C7 S1 C18 102.44(14)
C11 N1 C12 123.6(2)
C11 N1 C15 118.7(3)
C12 N1 C15 117.7(2)
C5 C1 C2 104.4(4)
C5 C1 Fe1 69.4(3)
C2 C1 Fe1 70.1(3)
C3 C2 C1 106.2(5)
C3 C2 Fe1 70.9(2)
C1 C2 Fe1 68.2(3)
C4 C3 C2 111.3(5)
C4 C3 Fe1 70.6(2)
C2 C3 Fe1 70.2(2)
C5 C4 C3 109.4(5)
C5 C4 Fe1 70.1(3)
C3 C4 Fe1 71.0(3)
C4 C5 C1 108.7(5)
C4 C5 Fe1 71.8(3)
C1 C5 Fe1 68.7(3)
C10 C6 C7 106.8(2)
C10 C6 C11 127.9(3)
C7 C6 C11 125.3(2)
C10 C6 Fe1 69.73(16)
C7 C6 Fe1 68.51(15)
C11 C6 Fe1 128.4(2)
C8 C7 C6 107.9(2)
C8 C7 S1 126.8(2)
C6 C7 S1 125.2(2)
C8 C7 Fe1 70.04(17)
C6 C7 Fe1 69.89(15)
S1 C7 Fe1 123.07(16)
C9 C8 C7 107.8(3)
C9 C8 Fe1 69.67(19)
C7 C8 Fe1 68.85(18)
C10 C9 C8 109.1(3)
C10 C9 Fe1 70.25(19)
C8 C9 Fe1 69.83(19)
C9 C10 C6 108.3(3)
C9 C10 Fe1 69.42(19)
C6 C10 Fe1 69.27(16)
O1 C11 N1 123.0(3)
O1 C11 C6 121.1(3)
N1 C11 C6 115.9(3)
N1 C12 C14 112.6(3)
N1 C12 C13 112.4(3)
C14 C12 C13 110.7(3)
N1 C15 C16 113.2(3)
N1 C15 C17 111.3(3)
C16 C15 C17 112.4(4)
C23 C18 C19 120.1(3)
C23 C18 S1 121.5(2)
C19 C18 S1 118.3(3)
C20 C19 C18 117.2(3)
C20 C19 C24 120.5(3)
C18 C19 C24 122.3(3)
C21 C20 C19 122.4(3)
C20 C21 C22 119.7(4)
C23 C22 C21 119.5(4)
C22 C23 C18 121.1(3)

loop_
_geom_bond_atom_site_label_1
_geom_bond_atom_site_label_2
_geom_bond_distance
Fe1 C1 2.008(5)
Fe1 C5 2.017(5)
Fe1 C7 2.018(3)
Fe1 C2 2.033(4)
Fe1 C6 2.037(3)
Fe1 C8 2.034(3)
Fe1 C9 2.032(4)
Fe1 C10 2.043(3)
Fe1 C3 2.042(4)
Fe1 C4 2.038(4)
S1 C7 1.744(3)
S1 C18 1.780(3)
O1 C11 1.222(4)
N1 C11 1.351(4)
N1 C12 1.470(4)
N1 C15 1.482(4)
C1 C5 1.439(9)
C1 C2 1.439(8)
C2 C3 1.355(7)
C3 C4 1.340(7)
C4 C5 1.327(8)
C6 C10 1.429(4)
C6 C7 1.440(4)
C6 C11 1.501(4)
C7 C8 1.423(4)
C8 C9 1.407(5)
C9 C10 1.405(4)
C12 C14 1.507(5)
C12 C13 1.524(4)
C15 C16 1.515(5)
C15 C17 1.521(6)
C18 C23 1.374(5)
C18 C19 1.396(4)
C19 C20 1.389(5)
C19 C24 1.486(5)
C20 C21 1.362(6)
C21 C22 1.371(6)
C22 C23 1.372(5)
